data_4121963
loop_
_publ_author_name
'Wangweerawong, Apiwat'
'Bergman, Robert G.'
'Ellman, Jonathan A.'

_publ_section_title
;
 Asymmetric Synthesis of \a-Branched Amines via Rh(III)-Catalyzed C-H Bond
 Functionalization.
;
_journal_issue 24
_journal_name_full 'Journal of the American Chemical Society'
_journal_page_first 8520
_journal_page_last 8523
_journal_paper_doi 10.1021/ja5033452
_journal_volume 136
_journal_year 2014
_chemical_absolute_configuration ad
_chemical_formula_moiety 'C22 H19 F9 N2 O2 S'
_chemical_formula_sum 'C22 H19 F9 N2 O2 S'
_chemical_formula_weight 546.45
_chemical_name_systematic
;
 ?
;
_space_group_crystal_system orthorhombic
_space_group_IT_number 19
_space_group_name_Hall 'P 2ac 2ab'
_space_group_name_H-M_alt 'P 21 21 21'
_symmetry_space_group_name_Hall 'P 2ac 2ab'
_symmetry_space_group_name_H-M 'P 21 21 21'
_atom_sites_solution_hydrogens mixed
_atom_sites_solution_primary direct
_atom_sites_solution_secondary difmap
_audit_creation_method SHELXL-2013
_cell_angle_alpha 90
_cell_angle_beta 90
_cell_angle_gamma 90
_cell_formula_units_Z 4
_cell_length_a 6.26620(10)
_cell_length_b 17.4708(3)
_cell_length_c 21.4640(15)
_cell_measurement_reflns_used 47178
_cell_measurement_temperature 93(2)
_cell_measurement_theta_max 68.2
_cell_measurement_theta_min 6.5
_cell_volume 2349.78(17)
_computing_cell_refinement 'CrystalClear-SM Expert 2.0 r12 (Rigaku, 2011)'
_computing_data_collection 'CrystalClear-SM Expert 2.0 r12 (Rigaku, 2011)'
_computing_data_reduction 'CrystalClear-SM Expert 2.0 r12 (Rigaku, 2011)'
_computing_publication_material 'SHELXL-2013 (Sheldrick, 2013)'
_computing_structure_refinement 'SHELXL-2013 (Sheldrick, 2013)'
_diffrn_ambient_temperature 93(2)
_diffrn_detector_area_resol_mean 22.2
_diffrn_measured_fraction_theta_full 0.996
_diffrn_measured_fraction_theta_max 0.994
_diffrn_measurement_device_type 'Rigaku Saturn 944+ CCD'
_diffrn_measurement_method \w
_diffrn_radiation_type CuK\a
_diffrn_radiation_wavelength 1.54178
_diffrn_reflns_av_R_equivalents 0.0687
_diffrn_reflns_av_unetI/netI 0.0313
_diffrn_reflns_Laue_measured_fraction_full 0.996
_diffrn_reflns_Laue_measured_fraction_max 0.994
_diffrn_reflns_limit_h_max 7
_diffrn_reflns_limit_h_min -7
_diffrn_reflns_limit_k_max 21
_diffrn_reflns_limit_k_min -20
_diffrn_reflns_limit_l_max 25
_diffrn_reflns_limit_l_min -25
_diffrn_reflns_number 57793
_diffrn_reflns_point_group_measured_fraction_full 0.994
_diffrn_reflns_point_group_measured_fraction_max 0.990
_diffrn_reflns_theta_full 67.679
_diffrn_reflns_theta_max 68.156
_diffrn_reflns_theta_min 6.534
_diffrn_source 'microfocus rotating anode'
_exptl_absorpt_coefficient_mu 2.110
_exptl_absorpt_correction_T_max 0.929
_exptl_absorpt_correction_T_min 0.864
_exptl_absorpt_correction_type multi-scan
_exptl_absorpt_process_details 'Jacobson, R. (1998) Private Communication'
_exptl_crystal_colour Colorless
_exptl_crystal_density_diffrn 1.545
_exptl_crystal_description Plate
_exptl_crystal_F_000 1112
_exptl_crystal_size_max 0.100
_exptl_crystal_size_mid 0.070
_exptl_crystal_size_min 0.050
_refine_diff_density_max 0.197
_refine_diff_density_min -0.289
_refine_diff_density_rms 0.050
_refine_ls_abs_structure_details
;
 Flack x determined using 1563 quotients [(I+)-(I-)]/[(I+)+(I-)]
 (Parsons and Flack (2004), Acta Cryst. A60, s61).
;
_refine_ls_abs_structure_Flack 0.042(9)
_refine_ls_extinction_method none
_refine_ls_goodness_of_fit_ref 1.138
_refine_ls_hydrogen_treatment mixed
_refine_ls_matrix_type full
_refine_ls_number_parameters 329
_refine_ls_number_reflns 4252
_refine_ls_number_restraints 0
_refine_ls_restrained_S_all 1.138
_refine_ls_R_factor_all 0.0386
_refine_ls_R_factor_gt 0.0344
_refine_ls_shift/su_max 0.000
_refine_ls_shift/su_mean 0.000
_refine_ls_structure_factor_coef Fsqd
_refine_ls_weighting_details 'w=1/[\s^2^(Fo^2^)+(0.0210P)^2^+1.5121P] where P=(Fo^2^+2Fc^2^)/3'
_refine_ls_weighting_scheme calc
_refine_ls_wR_factor_gt 0.0724
_refine_ls_wR_factor_ref 0.0750
_reflns_Friedel_coverage 0.721
_reflns_Friedel_fraction_full 0.991
_reflns_Friedel_fraction_max 0.985
_reflns_number_gt 3954
_reflns_number_total 4252
_reflns_threshold_expression 'I > 2\s(I)'
_cod_data_source_file ja5033452_si_002.cif
_cod_data_source_block 007_13084
_cod_depositor_comments
;
The following automatic conversions were performed:

'_exptl_absorpt_correction_type' value 'Multi-scan' changed to
'multi-scan' according to
/usr/data/users/saulius/crontab/automatic-downloads/rss-feeds/ACS/lib/dictionaries/cif_core.dic
dictionary named 'cif_core.dic' version 2.4.2 from 2011-04-26.

Automatic conversion script
Id: cif_fix_values 2281 2013-09-26 08:29:07Z andrius 

 Adding full bibliography for 4121963.cif.
;
_cod_database_code 4121963
_shelx_space_group_comment
;
The symmetry employed for this shelxl refinement is uniquely defined
by the following loop, which should always be used as a source of
symmetry information in preference to the above space-group names.
They are only intended as comments.
;
_shelx_estimated_absorpt_t_min 0.817
_shelx_estimated_absorpt_t_max 0.902
_shelxl_version_number 2013-3

loop_
_space_group_symop_operation_xyz
'x, y, z'
'-x+1/2, -y, z+1/2'
'-x, y+1/2, -z+1/2'
'x+1/2, -y+1/2, -z'

loop_
_atom_site_label
_atom_site_type_symbol
_atom_site_fract_x
_atom_site_fract_y
_atom_site_fract_z
_atom_site_U_iso_or_equiv
_atom_site_adp_type
_atom_site_occupancy
_atom_site_site_symmetry_order
_atom_site_calc_flag
_atom_site_refinement_flags_posn
_atom_site_refinement_flags_adp
C1 C 0.7513(5) 0.80116(18) 0.33037(14) 0.0154(7) Uani 1 1 d . .
H1 H 0.8948 0.8133 0.3125 0.019 Uiso 1 1 calc R U
N2 N 0.5889(5) 0.84421(16) 0.29415(12) 0.0186(6) Uani 1 1 d . .
H2 H 0.471(7) 0.855(2) 0.314(2) 0.041(13) Uiso 1 1 d . .
S3 S 0.64944(13) 0.90517(4) 0.24043(3) 0.01861(18) Uani 1 1 d . .
O1 O 0.8483(4) 0.94655(12) 0.25350(10) 0.0238(5) Uani 1 1 d . .
C4 C 0.7365(6) 0.83633(19) 0.17812(15) 0.0191(7) Uani 1 1 d . .
F4A F 0.8802(3) 0.78487(11) 0.19935(8) 0.0265(5) Uani 1 1 d . .
F4B F 0.5618(3) 0.79721(12) 0.15915(9) 0.0295(5) Uani 1 1 d . .
C5 C 0.8344(5) 0.87781(18) 0.12148(15) 0.0181(7) Uani 1 1 d . .
F5A F 1.0378(3) 0.89701(12) 0.13461(9) 0.0265(5) Uani 1 1 d . .
F5B F 0.7228(3) 0.94325(11) 0.11201(9) 0.0259(5) Uani 1 1 d . .
C6 C 0.8339(6) 0.83243(19) 0.05983(15) 0.0208(7) Uani 1 1 d . .
F6A F 0.6360(3) 0.83202(12) 0.03625(9) 0.0300(5) Uani 1 1 d . .
F6B F 0.8947(4) 0.75993(10) 0.07070(9) 0.0294(5) Uani 1 1 d . .
C7 C 0.9828(6) 0.8649(2) 0.00879(17) 0.0270(8) Uani 1 1 d . .
F7A F 1.1854(3) 0.85132(14) 0.02171(10) 0.0383(6) Uani 1 1 d . .
F7B F 0.9379(4) 0.83087(13) -0.04531(9) 0.0384(6) Uani 1 1 d . .
F7C F 0.9550(4) 0.93970(13) 0.00191(10) 0.0369(6) Uani 1 1 d . .
C8 C 0.7501(5) 0.82706(18) 0.39858(14) 0.0141(6) Uani 1 1 d . .
C9 C 0.5907(5) 0.80082(18) 0.43867(15) 0.0173(7) Uani 1 1 d . .
H9 H 0.4831 0.7676 0.4232 0.021 Uiso 1 1 calc R U
C10 C 0.5869(6) 0.82251(19) 0.50077(15) 0.0210(7) Uani 1 1 d . .
H10 H 0.4765 0.8045 0.5273 0.025 Uiso 1 1 calc R U
C11 C 0.7439(6) 0.8703(2) 0.52418(16) 0.0233(8) Uani 1 1 d . .
H11 H 0.7429 0.8844 0.5669 0.028 Uiso 1 1 calc R U
C12 C 0.9028(5) 0.89770(19) 0.48497(14) 0.0194(7) Uani 1 1 d . .
H12 H 1.0098 0.9310 0.5008 0.023 Uiso 1 1 calc R U
C13 C 0.9057(5) 0.87637(18) 0.42212(14) 0.0156(7) Uani 1 1 d . .
C14 C 1.0834(5) 0.90573(19) 0.38163(14) 0.0174(7) Uani 1 1 d . .
O2 O 1.2077(4) 0.86041(13) 0.35569(11) 0.0204(5) Uani 1 1 d . .
N15 N 1.1013(4) 0.98156(15) 0.37574(12) 0.0175(6) Uani 1 1 d . .
C16 C 0.9369(6) 1.03830(19) 0.39248(17) 0.0229(8) Uani 1 1 d . .
H16A H 0.9605 1.0585 0.4350 0.027 Uiso 1 1 calc R U
H16B H 0.7922 1.0158 0.3901 0.027 Uiso 1 1 calc R U
C17 C 0.9663(6) 1.1007(2) 0.34380(17) 0.0265(8) Uani 1 1 d . .
H17A H 0.9172 1.1509 0.3596 0.032 Uiso 1 1 calc R U
H17B H 0.8883 1.0883 0.3050 0.032 Uiso 1 1 calc R U
C18 C 1.2072(6) 1.1002(2) 0.33328(16) 0.0259(8) Uani 1 1 d . .
H18A H 1.2825 1.1277 0.3671 0.031 Uiso 1 1 calc R U
H18B H 1.2444 1.1239 0.2928 0.031 Uiso 1 1 calc R U
C19 C 1.2628(6) 1.0148(2) 0.33373(16) 0.0230(8) Uani 1 1 d . .
H19A H 1.2520 0.9926 0.2914 0.028 Uiso 1 1 calc R U
H19B H 1.4088 1.0062 0.3499 0.028 Uiso 1 1 calc R U
C20 C 0.7190(5) 0.71518(18) 0.32631(14) 0.0148(7) Uani 1 1 d . .
C21 C 0.8903(6) 0.66815(19) 0.34047(14) 0.0188(7) Uani 1 1 d . .
H21 H 1.0254 0.6904 0.3491 0.023 Uiso 1 1 calc R U
C22 C 0.8678(6) 0.58918(19) 0.34226(15) 0.0212(7) Uani 1 1 d . .
H22 H 0.9867 0.5576 0.3519 0.025 Uiso 1 1 calc R U
C23 C 0.6708(6) 0.5568(2) 0.32995(15) 0.0218(7) Uani 1 1 d . .
H23 H 0.6535 0.5028 0.3321 0.026 Uiso 1 1 calc R U
C24 C 0.4984(6) 0.6029(2) 0.31449(15) 0.0220(7) Uani 1 1 d . .
H24 H 0.3640 0.5804 0.3052 0.026 Uiso 1 1 calc R U
C25 C 0.5229(5) 0.68202(19) 0.31255(15) 0.0189(7) Uani 1 1 d . .
H25 H 0.4050 0.7135 0.3018 0.023 Uiso 1 1 calc R U

loop_
_atom_site_aniso_label
_atom_site_aniso_U_11
_atom_site_aniso_U_22
_atom_site_aniso_U_33
_atom_site_aniso_U_23
_atom_site_aniso_U_13
_atom_site_aniso_U_12
C1 0.0144(15) 0.0165(17) 0.0154(16) 0.0019(13) -0.0007(13) 0.0015(13)
N2 0.0210(16) 0.0209(15) 0.0138(13) 0.0039(11) 0.0013(12) 0.0066(13)
S3 0.0260(4) 0.0156(4) 0.0142(4) 0.0009(3) 0.0007(3) 0.0038(3)
O1 0.0340(14) 0.0173(11) 0.0201(12) -0.0029(10) 0.0004(11) -0.0076(11)
C4 0.0232(18) 0.0170(17) 0.0171(16) 0.0000(14) -0.0019(14) -0.0024(14)
F4A 0.0405(12) 0.0198(10) 0.0192(10) 0.0031(8) 0.0038(9) 0.0118(10)
F4B 0.0331(12) 0.0326(12) 0.0228(11) -0.0057(9) 0.0040(9) -0.0150(10)
C5 0.0202(18) 0.0143(15) 0.0198(16) 0.0008(13) -0.0006(14) 0.0009(14)
F5A 0.0231(11) 0.0306(11) 0.0259(10) -0.0032(9) -0.0001(8) -0.0073(9)
F5B 0.0381(12) 0.0191(10) 0.0205(10) 0.0039(8) 0.0051(9) 0.0083(9)
C6 0.0208(17) 0.0225(17) 0.0191(16) 0.0002(14) -0.0021(14) 0.0021(15)
F6A 0.0256(11) 0.0437(13) 0.0207(10) -0.0024(9) -0.0050(9) -0.0016(10)
F6B 0.0496(13) 0.0172(10) 0.0214(10) -0.0031(8) 0.0019(10) 0.0062(10)
C7 0.028(2) 0.032(2) 0.0212(18) 0.0011(16) 0.0024(15) 0.0047(17)
F7A 0.0250(12) 0.0562(15) 0.0338(12) 0.0016(11) 0.0084(9) 0.0093(11)
F7B 0.0488(14) 0.0517(14) 0.0146(10) -0.0044(10) 0.0050(10) 0.0039(12)
F7C 0.0459(14) 0.0331(12) 0.0317(12) 0.0107(10) 0.0122(11) 0.0028(11)
C8 0.0169(16) 0.0127(15) 0.0126(15) -0.0001(13) 0.0014(13) 0.0050(13)
C9 0.0206(17) 0.0157(16) 0.0155(15) 0.0019(13) 0.0002(13) -0.0011(14)
C10 0.0247(18) 0.0217(17) 0.0166(16) 0.0042(14) 0.0069(14) 0.0002(16)
C11 0.029(2) 0.0243(18) 0.0164(17) 0.0003(14) 0.0019(15) -0.0017(16)
C12 0.0207(17) 0.0194(17) 0.0182(16) -0.0019(14) 0.0001(13) -0.0024(15)
C13 0.0150(16) 0.0157(15) 0.0160(15) 0.0037(13) 0.0011(13) 0.0013(13)
C14 0.0168(16) 0.0219(17) 0.0134(15) -0.0012(14) -0.0004(13) 0.0000(15)
O2 0.0161(12) 0.0216(12) 0.0235(12) -0.0007(10) 0.0038(9) 0.0009(10)
N15 0.0165(14) 0.0176(14) 0.0184(14) 0.0014(11) 0.0039(11) -0.0024(12)
C16 0.0208(18) 0.0205(18) 0.0273(19) -0.0020(15) 0.0082(15) 0.0013(15)
C17 0.035(2) 0.0172(17) 0.0275(19) -0.0021(15) 0.0006(15) 0.0014(16)
C18 0.037(2) 0.0185(18) 0.0223(18) -0.0008(15) 0.0053(15) -0.0090(17)
C19 0.0234(18) 0.0235(19) 0.0222(18) 0.0011(15) 0.0067(15) -0.0052(15)
C20 0.0192(17) 0.0169(16) 0.0083(14) 0.0022(13) 0.0015(13) 0.0023(14)
C21 0.0192(18) 0.0182(17) 0.0190(17) 0.0010(13) -0.0021(14) 0.0001(15)
C22 0.0259(18) 0.0181(17) 0.0195(17) -0.0029(14) -0.0036(14) 0.0010(16)
C23 0.031(2) 0.0162(16) 0.0183(16) -0.0021(14) -0.0002(15) -0.0028(16)
C24 0.0218(17) 0.0228(18) 0.0213(17) -0.0067(15) 0.0014(14) -0.0066(15)
C25 0.0173(17) 0.0221(18) 0.0175(17) -0.0025(14) 0.0002(13) -0.0001(14)

loop_
_atom_type_symbol
_atom_type_description
_atom_type_scat_dispersion_real
_atom_type_scat_dispersion_imag
_atom_type_scat_source
C C 0.0181 0.0091 'International Tables Vol C Tables 4.2.6.8 and 6.1.1.4'
H H 0.0000 0.0000 'International Tables Vol C Tables 4.2.6.8 and 6.1.1.4'
N N 0.0311 0.0180 'International Tables Vol C Tables 4.2.6.8 and 6.1.1.4'
O O 0.0492 0.0322 'International Tables Vol C Tables 4.2.6.8 and 6.1.1.4'
F F 0.0727 0.0534 'International Tables Vol C Tables 4.2.6.8 and 6.1.1.4'
S S 0.3331 0.5567 'International Tables Vol C Tables 4.2.6.8 and 6.1.1.4'

loop_
_geom_angle_atom_site_label_1
_geom_angle_atom_site_label_2
_geom_angle_atom_site_label_3
_geom_angle
N2 C1 C20 112.3(3)
N2 C1 C8 110.3(3)
C20 C1 C8 110.3(3)
N2 C1 H1 107.9
C20 C1 H1 107.9
C8 C1 H1 107.9
C1 N2 S3 123.1(2)
C1 N2 H2 115(3)
S3 N2 H2 114(3)
O1 S3 N2 112.83(15)
O1 S3 C4 101.82(15)
N2 S3 C4 98.87(15)
F4A C4 F4B 107.7(3)
F4A C4 C5 108.3(3)
F4B C4 C5 108.8(3)
F4A C4 S3 112.3(2)
F4B C4 S3 107.6(2)
C5 C4 S3 112.1(2)
F5A C5 F5B 108.0(3)
F5A C5 C6 108.0(3)
F5B C5 C6 107.7(3)
F5A C5 C4 109.2(3)
F5B C5 C4 108.0(3)
C6 C5 C4 115.7(3)
F6A C6 F6B 108.9(3)
F6A C6 C5 109.2(3)
F6B C6 C5 109.6(3)
F6A C6 C7 107.0(3)
F6B C6 C7 107.3(3)
C5 C6 C7 114.7(3)
F7A C7 F7C 109.0(3)
F7A C7 F7B 107.8(3)
F7C C7 F7B 108.3(3)
F7A C7 C6 111.4(3)
F7C C7 C6 111.2(3)
F7B C7 C6 109.0(3)
C13 C8 C9 118.6(3)
C13 C8 C1 121.6(3)
C9 C8 C1 119.7(3)
C10 C9 C8 121.0(3)
C10 C9 H9 119.5
C8 C9 H9 119.5
C11 C10 C9 120.1(3)
C11 C10 H10 119.9
C9 C10 H10 119.9
C10 C11 C12 119.8(3)
C10 C11 H11 120.1
C12 C11 H11 120.1
C11 C12 C13 120.1(3)
C11 C12 H12 119.9
C13 C12 H12 119.9
C8 C13 C12 120.3(3)
C8 C13 C14 121.3(3)
C12 C13 C14 118.4(3)
O2 C14 N15 122.5(3)
O2 C14 C13 120.4(3)
N15 C14 C13 117.1(3)
C14 N15 C16 125.8(3)
C14 N15 C19 120.4(3)
C16 N15 C19 111.3(3)
N15 C16 C17 103.3(3)
N15 C16 H16A 111.1
C17 C16 H16A 111.1
N15 C16 H16B 111.1
C17 C16 H16B 111.1
H16A C16 H16B 109.1
C16 C17 C18 102.6(3)
C16 C17 H17A 111.3
C18 C17 H17A 111.3
C16 C17 H17B 111.3
C18 C17 H17B 111.3
H17A C17 H17B 109.2
C17 C18 C19 103.3(3)
C17 C18 H18A 111.1
C19 C18 H18A 111.1
C17 C18 H18B 111.1
C19 C18 H18B 111.1
H18A C18 H18B 109.1
N15 C19 C18 103.4(3)
N15 C19 H19A 111.1
C18 C19 H19A 111.1
N15 C19 H19B 111.1
C18 C19 H19B 111.1
H19A C19 H19B 109.1
C21 C20 C25 119.0(3)
C21 C20 C1 118.1(3)
C25 C20 C1 122.9(3)
C20 C21 C22 121.1(3)
C20 C21 H21 119.4
C22 C21 H21 119.4
C23 C22 C21 119.5(3)
C23 C22 H22 120.3
C21 C22 H22 120.3
C22 C23 C24 120.2(3)
C22 C23 H23 119.9
C24 C23 H23 119.9
C23 C24 C25 119.8(3)
C23 C24 H24 120.1
C25 C24 H24 120.1
C20 C25 C24 120.3(3)
C20 C25 H25 119.8
C24 C25 H25 119.8

loop_
_geom_bond_atom_site_label_1
_geom_bond_atom_site_label_2
_geom_bond_distance
C1 N2 1.485(4)
C1 C20 1.518(4)
C1 C8 1.532(4)
C1 H1 1.0000
N2 S3 1.615(3)
N2 H2 0.87(5)
S3 O1 1.468(2)
S3 C4 1.880(3)
C4 F4A 1.351(4)
C4 F4B 1.353(4)
C4 C5 1.543(5)
C5 F5A 1.347(4)
C5 F5B 1.356(4)
C5 C6 1.543(4)
C6 F6A 1.339(4)
C6 F6B 1.343(4)
C6 C7 1.547(5)
C7 F7A 1.321(4)
C7 F7C 1.327(4)
C7 F7B 1.335(4)
C8 C13 1.396(5)
C8 C9 1.396(4)
C9 C10 1.386(5)
C9 H9 0.9500
C10 C11 1.385(5)
C10 H10 0.9500
C11 C12 1.389(5)
C11 H11 0.9500
C12 C13 1.400(4)
C12 H12 0.9500
C13 C14 1.503(4)
C14 O2 1.242(4)
C14 N15 1.336(4)
N15 C16 1.474(4)
N15 C19 1.475(4)
C16 C17 1.521(5)
C16 H16A 0.9900
C16 H16B 0.9900
C17 C18 1.527(5)
C17 H17A 0.9900
C17 H17B 0.9900
C18 C19 1.532(5)
C18 H18A 0.9900
C18 H18B 0.9900
C19 H19A 0.9900
C19 H19B 0.9900
C20 C21 1.385(5)
C20 C25 1.390(5)
C21 C22 1.387(5)
C21 H21 0.9500
C22 C23 1.383(5)
C22 H22 0.9500
C23 C24 1.387(5)
C23 H23 0.9500
C24 C25 1.392(5)
C24 H24 0.9500
C25 H25 0.9500

loop_
_geom_hbond_atom_site_label_D
_geom_hbond_atom_site_label_H
_geom_hbond_atom_site_label_A
_geom_hbond_distance_DH
_geom_hbond_distance_HA
_geom_hbond_distance_DA
_geom_hbond_angle_DHA
_geom_hbond_site_symmetry_A
N2 H2 O2 0.87(5) 1.88(5) 2.744(4) 171(4) 1_455

loop_
_geom_torsion_atom_site_label_1
_geom_torsion_atom_site_label_2
_geom_torsion_atom_site_label_3
_geom_torsion_atom_site_label_4
_geom_torsion
C20 C1 N2 S3 -124.2(3)
C8 C1 N2 S3 112.4(3)
C1 N2 S3 O1 -33.4(3)
C1 N2 S3 C4 73.5(3)
O1 S3 C4 F4A 65.2(3)
N2 S3 C4 F4A -50.5(3)
O1 S3 C4 F4B -176.4(2)
N2 S3 C4 F4B 67.9(2)
O1 S3 C4 C5 -56.9(3)
N2 S3 C4 C5 -172.6(2)
F4A C4 C5 F5A -44.7(3)
F4B C4 C5 F5A -161.5(2)
S3 C4 C5 F5A 79.7(3)
F4A C4 C5 F5B -161.9(2)
F4B C4 C5 F5B 81.3(3)
S3 C4 C5 F5B -37.6(3)
F4A C4 C5 C6 77.4(3)
F4B C4 C5 C6 -39.4(4)
S3 C4 C5 C6 -158.3(2)
F5A C5 C6 F6A -162.0(3)
F5B C5 C6 F6A -45.6(4)
C4 C5 C6 F6A 75.3(4)
F5A C5 C6 F6B 78.9(3)
F5B C5 C6 F6B -164.7(3)
C4 C5 C6 F6B -43.8(4)
F5A C5 C6 C7 -41.9(4)
F5B C5 C6 C7 74.5(3)
C4 C5 C6 C7 -164.6(3)
F6A C6 C7 F7A -165.4(3)
F6B C6 C7 F7A -48.7(4)
C5 C6 C7 F7A 73.3(4)
F6A C6 C7 F7C 72.8(4)
F6B C6 C7 F7C -170.5(3)
C5 C6 C7 F7C -48.5(4)
F6A C6 C7 F7B -46.6(4)
F6B C6 C7 F7B 70.2(3)
C5 C6 C7 F7B -167.8(3)
N2 C1 C8 C13 -102.5(4)
C20 C1 C8 C13 132.8(3)
N2 C1 C8 C9 77.7(3)
C20 C1 C8 C9 -46.9(4)
C13 C8 C9 C10 -0.6(5)
C1 C8 C9 C10 179.2(3)
C8 C9 C10 C11 -0.6(5)
C9 C10 C11 C12 1.2(5)
C10 C11 C12 C13 -0.7(5)
C9 C8 C13 C12 1.1(5)
C1 C8 C13 C12 -178.6(3)
C9 C8 C13 C14 179.1(3)
C1 C8 C13 C14 -0.7(5)
C11 C12 C13 C8 -0.5(5)
C11 C12 C13 C14 -178.5(3)
C8 C13 C14 O2 -58.9(4)
C12 C13 C14 O2 119.1(3)
C8 C13 C14 N15 121.7(3)
C12 C13 C14 N15 -60.2(4)
O2 C14 N15 C16 165.3(3)
C13 C14 N15 C16 -15.4(5)
O2 C14 N15 C19 4.5(5)
C13 C14 N15 C19 -176.1(3)
C14 N15 C16 C17 -145.6(3)
C19 N15 C16 C17 16.6(4)
N15 C16 C17 C18 -34.7(3)
C16 C17 C18 C19 40.3(3)
C14 N15 C19 C18 171.8(3)
C16 N15 C19 C18 8.5(4)
C17 C18 C19 N15 -30.0(3)
N2 C1 C20 C21 160.1(3)
C8 C1 C20 C21 -76.5(4)
N2 C1 C20 C25 -23.7(4)
C8 C1 C20 C25 99.8(4)
C25 C20 C21 C22 -1.3(5)
C1 C20 C21 C22 175.1(3)
C20 C21 C22 C23 -0.3(5)
C21 C22 C23 C24 1.5(5)
C22 C23 C24 C25 -1.2(5)
C21 C20 C25 C24 1.5(5)
C1 C20 C25 C24 -174.7(3)
C23 C24 C25 C20 -0.3(5)
